data_4510657
loop_
_publ_author_name
'Murata, Tsuyoshi'
'Saito, Gunzi'
'Nakamura, Kenji'
'Maesato, Mitsuhiko'
'Hiramatsu, Takaaki'
'Yoshida, Yukihiro'

_publ_section_title
;
 Exploration of Charge-Transfer Solids Utilizing Nucleobases:
 Nanoarchitectures by Hydrogen-Bonds in the Ionic Assemblies of Guanine
 and TCNQ Derivatives
;
_journal_issue 7
_journal_name_full 'Crystal Growth &amp; Design'
_journal_page_first 2778
_journal_paper_doi 10.1021/cg400059h
_journal_volume 13
_journal_year 2013
_chemical_formula_sum 'C22 H20 F2 N9 O2'
_chemical_formula_weight 480.46
_chemical_name_common (BuGH)(F2TCNQ)(MeOH)
_chemical_name_systematic
;
 ?
;
_space_group_IT_number 2
_symmetry_cell_setting triclinic
_symmetry_space_group_name_Hall '-P 1'
_symmetry_space_group_name_H-M 'P -1'
_atom_sites_solution_hydrogens geom
_atom_sites_solution_primary direct
_atom_sites_solution_secondary difmap
_audit_creation_method SHELXL-97
_cell_angle_alpha 69.56(3)
_cell_angle_beta 85.46(3)
_cell_angle_gamma 61.98(3)
_cell_formula_units_Z 2
_cell_length_a 10.219(4)
_cell_length_b 10.475(7)
_cell_length_c 12.735(4)
_cell_measurement_temperature 290(2)
_cell_volume 1121.7(10)
_computing_cell_refinement MAC-DENZO
_computing_data_collection 'DIP software (MAC Science)'
_computing_data_reduction MAC-DENZO
_computing_molecular_graphics 'ORTEP III'
_computing_structure_refinement 'SHELXL-97 (Sheldrick, 1997)'
_computing_structure_solution 'SIR 2004'
_diffrn_ambient_temperature 290(2)
_diffrn_measured_fraction_theta_full 1.000
_diffrn_measured_fraction_theta_max 1.000
_diffrn_measurement_device_type 'Mac Science DIP-2020K'
_diffrn_measurement_method theta/2theta
_diffrn_radiation_monochromator graphite
_diffrn_radiation_source 'fine-focus sealed tube'
_diffrn_radiation_type MoK\a
_diffrn_radiation_wavelength 0.71073
_diffrn_reflns_av_R_equivalents 0.0367
_diffrn_reflns_av_sigmaI/netI 0.0911
_diffrn_reflns_limit_h_max 11
_diffrn_reflns_limit_h_min -13
_diffrn_reflns_limit_k_max 0
_diffrn_reflns_limit_k_min -13
_diffrn_reflns_limit_l_max 15
_diffrn_reflns_limit_l_min -16
_diffrn_reflns_number 5452
_diffrn_reflns_theta_full 27.50
_diffrn_reflns_theta_max 27.50
_diffrn_reflns_theta_min 1.72
_diffrn_standards_number 0
_exptl_absorpt_coefficient_mu 0.109
_exptl_absorpt_correction_type none
_exptl_crystal_colour black
_exptl_crystal_density_diffrn 1.423
_exptl_crystal_density_method 'not measured'
_exptl_crystal_description block
_exptl_crystal_F_000 498
_exptl_crystal_size_max 0.30
_exptl_crystal_size_mid 0.10
_exptl_crystal_size_min 0.10
_refine_diff_density_max 0.455
_refine_diff_density_min -0.268
_refine_diff_density_rms 0.055
_refine_ls_extinction_method none
_refine_ls_goodness_of_fit_ref 0.998
_refine_ls_hydrogen_treatment mixed
_refine_ls_matrix_type full
_refine_ls_number_parameters 376
_refine_ls_number_reflns 5168
_refine_ls_number_restraints 0
_refine_ls_restrained_S_all 0.998
_refine_ls_R_factor_all 0.1834
_refine_ls_R_factor_gt 0.0704
_refine_ls_shift/su_max 0.000
_refine_ls_shift/su_mean 0.000
_refine_ls_structure_factor_coef Fsqd
_refine_ls_weighting_details 'calc w=1/[\s^2^(Fo^2^)+(0.1048P)^2^+0.0000P] where P=(Fo^2^+2Fc^2^)/3'
_refine_ls_weighting_scheme calc
_refine_ls_wR_factor_gt 0.1624
_refine_ls_wR_factor_ref 0.2219
_reflns_number_gt 2185
_reflns_number_total 5168
_reflns_threshold_expression >2sigma(I)
_cod_data_source_file cg400059h_si_003.cif
_cod_data_source_block BuGH-F2TCNQ
_cod_original_cell_volume 1121.7(9)
_cod_original_sg_symbol_H-M P-1
_cod_database_code 4510657

loop_
_symmetry_equiv_pos_as_xyz
'x, y, z'
'-x, -y, -z'

loop_
_atom_site_label
_atom_site_type_symbol
_atom_site_fract_x
_atom_site_fract_y
_atom_site_fract_z
_atom_site_U_iso_or_equiv
_atom_site_adp_type
_atom_site_occupancy
_atom_site_symmetry_multiplicity
_atom_site_calc_flag
_atom_site_refinement_flags
F23 F 0.6015(3) 0.9324(3) 0.22089(18) 0.0620(7) Uani 1 1 d .
F20 F 0.3944(3) 1.3669(3) -0.1954(2) 0.0680(7) Uani 1 1 d .
N2 N 0.3003(4) 0.6356(4) 0.9510(3) 0.0517(9) Uani 1 1 d .
O6 O -0.0497(3) 0.6756(4) 1.1988(3) 0.0693(9) Uani 1 1 d .
O30 O 0.8858(4) 0.5408(5) 0.4073(3) 0.0767(10) Uani 1 1 d .
H30 H 0.8820 0.6048 0.3463 0.115 Uiso 1 1 calc R
C30 C 0.8665(8) 0.4255(8) 0.3900(5) 0.112(2) Uani 1 1 d .
H30A H 0.9622 0.3400 0.3924 0.167 Uiso 1 1 calc R
H30B H 0.8118 0.4666 0.3178 0.167 Uiso 1 1 calc R
H30C H 0.8122 0.3908 0.4479 0.167 Uiso 1 1 calc R
H12A H 0.876(5) 0.026(5) 1.435(4) 0.074(16) Uiso 1 1 d .
H2B H 0.225(5) 0.702(6) 0.901(4) 0.077(16) Uiso 1 1 d .
H10B H 0.647(5) 0.354(5) 1.300(4) 0.073(14) Uiso 1 1 d .
H10A H 0.636(4) 0.272(4) 1.431(3) 0.050(11) Uiso 1 1 d .
H8 H 0.398(4) 0.313(5) 1.490(4) 0.057(13) Uiso 1 1 d .
H11B H 0.650(5) 0.160(5) 1.251(4) 0.075(14) Uiso 1 1 d .
H2A H 0.391(5) 0.602(5) 0.929(3) 0.059(13) Uiso 1 1 d .
H12B H 0.888(5) 0.115(5) 1.310(4) 0.073(15) Uiso 1 1 d .
H1 H 0.061(5) 0.714(5) 1.025(4) 0.064(13) Uiso 1 1 d .
H13C H 1.014(8) -0.128(8) 1.372(6) 0.15(3) Uiso 1 1 d .
H13A H 0.880(9) -0.077(10) 1.253(8) 0.20(3) Uiso 1 1 d .
H13B H 0.884(7) -0.202(8) 1.409(6) 0.15(3) Uiso 1 1 d .
H7 H 0.149(7) 0.468(7) 1.451(6) 0.14(2) Uiso 1 1 d .
H11A H 0.639(4) 0.074(4) 1.382(3) 0.052(11) Uiso 1 1 d .
C19 C 0.6000(4) 1.1475(4) -0.0731(3) 0.0381(8) Uani 1 1 d .
N3 N 0.3935(3) 0.4881(3) 1.1368(2) 0.0379(7) Uani 1 1 d .
C18 C 0.6579(4) 1.2377(5) -0.2729(3) 0.0474(10) Uani 1 1 d .
C22 C 0.3982(4) 1.1542(4) 0.0988(3) 0.0401(9) Uani 1 1 d .
C15 C 0.6987(4) 1.1405(4) -0.1581(3) 0.0407(9) Uani 1 1 d .
C24 C 0.6479(4) 1.0382(4) 0.0386(3) 0.0391(8) Uani 1 1 d .
H24 H 0.771(4) 0.945(3) 0.0623(8) 0.047 Uiso 1 1 calc R
C21 C 0.3497(4) 1.2653(4) -0.0131(3) 0.0415(9) Uani 1 1 d .
H21 H 0.235(4) 1.355(3) -0.0349(8) 0.050 Uiso 1 1 calc R
C23 C 0.5508(4) 1.0430(4) 0.1170(3) 0.0399(9) Uani 1 1 d .
C20 C 0.4469(4) 1.2584(4) -0.0913(3) 0.0401(9) Uani 1 1 d .
C17 C 0.8528(5) 1.0331(5) -0.1298(3) 0.0462(9) Uani 1 1 d .
N1 N 0.1348(3) 0.6452(4) 1.0831(3) 0.0476(8) Uani 1 1 d .
C29 C 0.2987(4) 1.1569(4) 0.1833(3) 0.0439(9) Uani 1 1 d .
C4 C 0.3488(4) 0.4545(4) 1.2413(3) 0.0399(9) Uani 1 1 d .
C2 C 0.2792(4) 0.5862(4) 1.0599(3) 0.0396(9) Uani 1 1 d .
N9 N 0.4427(4) 0.3619(4) 1.3408(2) 0.0481(8) Uani 1 1 d .
C5 C 0.2060(4) 0.5069(4) 1.2708(3) 0.0459(10) Uani 1 1 d .
C28 C 0.1448(5) 1.2656(5) 0.1553(3) 0.0535(11) Uani 1 1 d .
C26 C 0.3434(5) 1.0677(6) 0.2995(4) 0.0576(11) Uani 1 1 d .
C6 C 0.0849(4) 0.6122(5) 1.1889(3) 0.0501(10) Uani 1 1 d .
N7 N 0.2167(5) 0.4437(4) 1.3873(3) 0.0603(10) Uani 1 1 d .
N16 N 0.9763(4) 0.9465(5) -0.1051(3) 0.0652(10) Uani 1 1 d .
N14 N 0.6302(4) 1.3122(4) -0.3673(3) 0.0695(11) Uani 1 1 d .
C10 C 0.6063(5) 0.2883(5) 1.3527(4) 0.0504(10) Uani 1 1 d .
C11 C 0.6761(5) 0.1379(5) 1.3339(4) 0.0549(11) Uani 1 1 d .
N27 N 0.0193(5) 1.3486(5) 0.1332(4) 0.0771(12) Uani 1 1 d .
C25 N 0.3719(5) 1.0021(6) 0.3936(3) 0.0912(15) Uani 1 1 d .
C8 C 0.3571(6) 0.3608(6) 1.4250(4) 0.0635(13) Uani 1 1 d .
C12 C 0.8449(6) 0.0538(7) 1.3612(5) 0.0732(15) Uani 1 1 d .
C13 C 0.9149(8) -0.1055(7) 1.3520(7) 0.103(2) Uani 1 1 d .

loop_
_atom_site_aniso_label
_atom_site_aniso_U_11
_atom_site_aniso_U_22
_atom_site_aniso_U_33
_atom_site_aniso_U_23
_atom_site_aniso_U_13
_atom_site_aniso_U_12
F23 0.0697(16) 0.0640(16) 0.0385(13) -0.0060(12) 0.0002(11) -0.0286(13)
F20 0.0635(15) 0.0571(15) 0.0505(15) 0.0038(12) 0.0018(12) -0.0185(12)
N2 0.0358(19) 0.063(2) 0.0337(19) -0.0040(17) 0.0049(16) -0.0156(18)
O6 0.0437(17) 0.072(2) 0.076(2) -0.0237(17) 0.0294(15) -0.0203(15)
O30 0.081(2) 0.120(3) 0.0494(19) -0.033(2) 0.0231(17) -0.064(2)
C30 0.150(6) 0.142(6) 0.069(4) -0.011(4) -0.010(4) -0.106(5)
C19 0.047(2) 0.037(2) 0.038(2) -0.0162(17) 0.0053(16) -0.0245(18)
N3 0.0372(16) 0.0411(17) 0.0322(16) -0.0094(14) 0.0059(13) -0.0189(14)
C18 0.053(2) 0.046(2) 0.044(2) -0.012(2) 0.0118(19) -0.027(2)
C22 0.046(2) 0.041(2) 0.043(2) -0.0184(17) 0.0062(17) -0.0257(18)
C15 0.042(2) 0.040(2) 0.038(2) -0.0104(17) 0.0045(16) -0.0200(18)
C24 0.042(2) 0.038(2) 0.035(2) -0.0096(16) -0.0011(16) -0.0185(17)
C21 0.042(2) 0.035(2) 0.044(2) -0.0109(17) 0.0043(17) -0.0179(17)
C23 0.052(2) 0.038(2) 0.0295(19) -0.0057(16) -0.0035(16) -0.0237(18)
C20 0.048(2) 0.0335(19) 0.0309(19) -0.0042(16) -0.0009(16) -0.0175(17)
C17 0.053(3) 0.047(2) 0.039(2) -0.0114(19) 0.0081(18) -0.027(2)
N1 0.0343(18) 0.053(2) 0.046(2) -0.0127(17) 0.0085(15) -0.0171(16)
C29 0.049(2) 0.050(2) 0.042(2) -0.0211(19) 0.0106(18) -0.028(2)
C4 0.045(2) 0.036(2) 0.037(2) -0.0138(17) 0.0076(17) -0.0171(17)
C2 0.041(2) 0.041(2) 0.037(2) -0.0106(17) 0.0071(17) -0.0218(18)
N9 0.053(2) 0.052(2) 0.0337(17) -0.0123(15) 0.0085(15) -0.0227(17)
C5 0.051(2) 0.049(2) 0.039(2) -0.0153(19) 0.0200(19) -0.027(2)
C28 0.059(3) 0.061(3) 0.051(3) -0.028(2) 0.018(2) -0.033(2)
C26 0.069(3) 0.080(3) 0.042(3) -0.029(2) 0.018(2) -0.046(3)
C6 0.045(2) 0.050(2) 0.055(3) -0.020(2) 0.023(2) -0.024(2)
N7 0.069(3) 0.061(2) 0.042(2) -0.0160(18) 0.0231(19) -0.029(2)
N16 0.051(2) 0.064(2) 0.064(2) -0.011(2) 0.0034(18) -0.023(2)
N14 0.083(3) 0.064(2) 0.045(2) -0.0051(19) 0.0099(19) -0.032(2)
C10 0.060(3) 0.055(3) 0.038(2) -0.013(2) 0.0021(19) -0.031(2)
C11 0.065(3) 0.057(3) 0.041(2) -0.009(2) 0.006(2) -0.033(2)
N27 0.062(3) 0.085(3) 0.084(3) -0.041(3) 0.021(2) -0.029(2)
C25 0.108(4) 0.132(4) 0.038(2) -0.019(3) 0.014(2) -0.068(3)
C8 0.080(4) 0.066(3) 0.030(2) -0.009(2) 0.014(2) -0.030(3)
C12 0.061(3) 0.076(4) 0.066(4) -0.018(3) 0.004(3) -0.024(3)
C13 0.074(4) 0.069(4) 0.123(6) -0.010(4) 0.014(4) -0.019(3)

loop_
_atom_type_symbol
_atom_type_description
_atom_type_scat_dispersion_real
_atom_type_scat_dispersion_imag
_atom_type_scat_source
C C 0.0033 0.0016 'International Tables Vol C Tables 4.2.6.8 and 6.1.1.4'
H H 0.0000 0.0000 'International Tables Vol C Tables 4.2.6.8 and 6.1.1.4'
F F 0.0171 0.0103 'International Tables Vol C Tables 4.2.6.8 and 6.1.1.4'
N N 0.0061 0.0033 'International Tables Vol C Tables 4.2.6.8 and 6.1.1.4'
O O 0.0106 0.0060 'International Tables Vol C Tables 4.2.6.8 and 6.1.1.4'

loop_
_geom_angle_atom_site_label_1
_geom_angle_atom_site_label_2
_geom_angle_atom_site_label_3
_geom_angle
C2 N2 H2B 120(3)
C2 N2 H2A 121(3)
H2B N2 H2A 118(4)
C30 O30 H30 109.5
O30 C30 H30A 109.5
O30 C30 H30B 109.5
H30A C30 H30B 109.5
O30 C30 H30C 109.5
H30A C30 H30C 109.5
H30B C30 H30C 109.5
C15 C19 C20 124.0(3)
C15 C19 C24 121.6(3)
C20 C19 C24 114.4(3)
C2 N3 C4 111.4(3)
N14 C18 C15 177.1(4)
C23 C22 C29 123.6(3)
C23 C22 C21 114.7(3)
C29 C22 C21 121.6(3)
C18 C15 C19 125.2(3)
C18 C15 C17 114.9(3)
C19 C15 C17 119.9(3)
C23 C24 C19 120.6(3)
C23 C24 H24 119.7
C19 C24 H24 119.7
C20 C21 C22 120.0(3)
C20 C21 H21 120.0
C22 C21 H21 120.0
C24 C23 F23 118.1(3)
C24 C23 C22 124.9(3)
F23 C23 C22 117.1(3)
C21 C20 F20 117.2(3)
C21 C20 C19 125.4(3)
F20 C20 C19 117.5(3)
N16 C17 C15 178.8(4)
C2 N1 C6 126.2(4)
C2 N1 H1 119(3)
C6 N1 H1 115(3)
C26 C29 C22 124.4(4)
C26 C29 C28 115.5(3)
C22 C29 C28 119.8(3)
N3 C4 C5 127.9(3)
N3 C4 N9 125.4(3)
C5 C4 N9 106.7(3)
N3 C2 N2 120.6(3)
N3 C2 N1 124.0(3)
N2 C2 N1 115.4(3)
C8 N9 C4 107.3(4)
C8 N9 C10 125.7(4)
C4 N9 C10 126.8(3)
C4 C5 N7 106.7(3)
C4 C5 C6 120.5(3)
N7 C5 C6 132.6(4)
N27 C28 C29 177.2(5)
C25 C26 C29 176.2(5)
O6 C6 N1 119.8(4)
O6 C6 C5 130.1(4)
N1 C6 C5 110.0(3)
C8 N7 C5 108.2(4)
C8 N7 H7 112(4)
C5 N7 H7 137(3)
N9 C10 C11 112.3(4)
N9 C10 H10B 114(2)
C11 C10 H10B 107(3)
N9 C10 H10A 106(2)
C11 C10 H10A 111(2)
H10B C10 H10A 107(3)
C10 C11 C12 111.5(4)
C10 C11 H11B 108(2)
C12 C11 H11B 110(2)
C10 C11 H11A 109(2)
C12 C11 H11A 107(2)
H11B C11 H11A 111(4)
N7 C8 N9 111.0(4)
N7 C8 H8 131(3)
N9 C8 H8 118(3)
C13 C12 C11 111.6(5)
C13 C12 H12A 99(3)
C11 C12 H12A 114(3)
C13 C12 H12B 109(3)
C11 C12 H12B 110(3)
H12A C12 H12B 112(4)
C12 C13 H13C 93(4)
C12 C13 H13A 103(4)
H13C C13 H13A 118(6)
C12 C13 H13B 122(3)
H13C C13 H13B 113(5)
H13A C13 H13B 108(5)

loop_
_geom_bond_atom_site_label_1
_geom_bond_atom_site_label_2
_geom_bond_distance
F23 C23 1.354(4)
F20 C20 1.350(4)
N2 C2 1.339(5)
N2 H2B 0.86(5)
N2 H2A 0.89(4)
O6 C6 1.234(4)
O30 C30 1.401(7)
O30 H30 0.8200
C30 H30A 0.9600
C30 H30B 0.9600
C30 H30C 0.9600
C19 C15 1.417(5)
C19 C20 1.419(5)
C19 C24 1.421(5)
N3 C2 1.316(4)
N3 C4 1.353(4)
C18 N14 1.152(5)
C18 C15 1.417(5)
C22 C23 1.416(5)
C22 C29 1.420(5)
C22 C21 1.429(5)
C15 C17 1.420(5)
C24 C23 1.347(5)
C24 H24 1.1510
C21 C20 1.345(5)
C21 H21 1.0825
C17 N16 1.141(5)
N1 C2 1.360(4)
N1 C6 1.388(5)
N1 H1 0.92(4)
C29 C26 1.418(6)
C29 C28 1.421(6)
C4 C5 1.370(5)
C4 N9 1.388(5)
N9 C8 1.329(5)
N9 C10 1.469(5)
C5 N7 1.387(5)
C5 C6 1.398(6)
C28 N27 1.148(5)
C26 C25 1.135(5)
N7 C8 1.301(6)
N7 H7 1.04(7)
C10 C11 1.493(6)
C10 H10B 1.00(5)
C10 H10A 1.00(4)
C11 C12 1.525(7)
C11 H11B 1.03(5)
C11 H11A 0.94(4)
C8 H8 0.82(4)
C12 C13 1.520(9)
C12 H12A 0.91(5)
C12 H12B 0.98(5)
C13 H13C 0.96(7)
C13 H13A 1.23(9)
C13 H13B 1.18(7)

loop_
_geom_torsion_atom_site_label_1
_geom_torsion_atom_site_label_2
_geom_torsion_atom_site_label_3
_geom_torsion_atom_site_label_4
_geom_torsion
C20 C19 C15 C18 -2.9(6)
C24 C19 C15 C18 175.3(4)
C20 C19 C15 C17 174.9(4)
C24 C19 C15 C17 -6.9(5)
C15 C19 C24 C23 -177.3(3)
C20 C19 C24 C23 1.1(5)
C23 C22 C21 C20 0.1(5)
C29 C22 C21 C20 -179.4(4)
C19 C24 C23 F23 177.6(3)
C19 C24 C23 C22 -1.5(6)
C29 C22 C23 C24 -179.6(4)
C21 C22 C23 C24 0.8(5)
C29 C22 C23 F23 1.3(5)
C21 C22 C23 F23 -178.2(3)
C22 C21 C20 F20 -179.8(3)
C22 C21 C20 C19 -0.4(6)
C15 C19 C20 C21 178.1(4)
C24 C19 C20 C21 -0.2(5)
C15 C19 C20 F20 -2.4(5)
C24 C19 C20 F20 179.2(3)
C23 C22 C29 C26 11.5(6)
C21 C22 C29 C26 -168.9(4)
C23 C22 C29 C28 -175.3(4)
C21 C22 C29 C28 4.3(5)
C2 N3 C4 C5 1.7(5)
C2 N3 C4 N9 -176.1(3)
C4 N3 C2 N2 179.1(4)
C4 N3 C2 N1 -0.3(5)
C6 N1 C2 N3 -0.3(6)
C6 N1 C2 N2 -179.8(4)
N3 C4 N9 C8 178.2(4)
C5 C4 N9 C8 0.0(4)
N3 C4 N9 C10 2.6(6)
C5 C4 N9 C10 -175.6(4)
N3 C4 C5 N7 -178.7(4)
N9 C4 C5 N7 -0.5(4)
N3 C4 C5 C6 -2.4(6)
N9 C4 C5 C6 175.7(4)
C2 N1 C6 O6 178.8(4)
C2 N1 C6 C5 -0.2(5)
C4 C5 C6 O6 -177.5(4)
N7 C5 C6 O6 -2.4(8)
C4 C5 C6 N1 1.4(5)
N7 C5 C6 N1 176.5(4)
C4 C5 N7 C8 0.9(5)
C6 C5 N7 C8 -174.7(5)
C8 N9 C10 C11 101.2(5)
C4 N9 C10 C11 -84.0(5)
N9 C10 C11 C12 -172.8(4)
C5 N7 C8 N9 -0.9(6)
C4 N9 C8 N7 0.6(5)
C10 N9 C8 N7 176.2(4)
C10 C11 C12 C13 175.0(5)
